data_7224003
loop_
_publ_author_name
'Troyano, Javier'
'Perles, Josefina'
'Amo-Ochoa, Pilar'
'Zamora, F\'elix'
'Delgado, Salom\'e'

_publ_section_title
;
 Strong luminescent copper(i) halide coordination polymers and dinuclear
 complexes with thioacetamide and N,N&#x2032;-donor ligands
;
_journal_issue 10
_journal_name_full CrystEngComm
_journal_page_first 1809
_journal_paper_doi 10.1039/C5CE02264A
_journal_volume 18
_journal_year 2016
_chemical_formula_sum 'C14 H18 Cl Cu N4 S2'
_chemical_formula_weight 405.43
_chemical_name_common CuClTAA/44bp
_space_group_crystal_system triclinic
_space_group_IT_number 2
_space_group_name_Hall '-P 1'
_space_group_name_H-M_alt 'P -1'
_symmetry_space_group_name_Hall '-P 1'
_symmetry_space_group_name_H-M 'P -1'
_atom_sites_solution_hydrogens geom
_atom_sites_solution_primary direct
_atom_sites_solution_secondary difmap
_audit_update_record
;
2015-09-28 deposited with the CCDC.
2016-01-25 downloaded from the CCDC.
;
_cell_angle_alpha 66.4230(10)
_cell_angle_beta 82.8500(10)
_cell_angle_gamma 78.3160(10)
_cell_formula_units_Z 2
_cell_length_a 8.8605(2)
_cell_length_b 9.6615(2)
_cell_length_c 11.7506(2)
_cell_measurement_reflns_used 9981
_cell_measurement_temperature 296.(2)
_cell_measurement_theta_max 26.1404
_cell_measurement_theta_min 2.3332
_cell_volume 901.79(3)
_computing_cell_refinement 'SAINT V7.68A (Bruker AXS, 2009)'
_computing_data_collection 'Bruker Instrument Service v2010.9.0.0'
_computing_data_reduction 'SAINT V7.68A (Bruker AXS, 2009)'
_computing_structure_refinement 'SHELXL-97 (Sheldrick, 2008)'
_computing_structure_solution 'SHELXS-97 (Sheldrick, 2008)'
_diffrn_ambient_temperature 296.(2)
_diffrn_detector_area_resol_mean 8.3333
_diffrn_measured_fraction_theta_full 0.998
_diffrn_measured_fraction_theta_max 0.998
_diffrn_measurement_device_type 'Bruker Kappa Apex II'
_diffrn_radiation_wavelength 0.71073
_diffrn_reflns_av_R_equivalents 0.0377
_diffrn_reflns_av_sigmaI/netI 0.0163
_diffrn_reflns_limit_h_max 10
_diffrn_reflns_limit_h_min -10
_diffrn_reflns_limit_k_max 11
_diffrn_reflns_limit_k_min -11
_diffrn_reflns_limit_l_max 14
_diffrn_reflns_limit_l_min -14
_diffrn_reflns_number 40400
_diffrn_reflns_theta_full 25.35
_diffrn_reflns_theta_max 25.35
_diffrn_reflns_theta_min 1.89
_exptl_absorpt_coefficient_mu 1.591
_exptl_absorpt_correction_T_max 0.81
_exptl_absorpt_correction_T_min 0.72
_exptl_absorpt_correction_type multi-scan
_exptl_absorpt_process_details sadabs
_exptl_crystal_colour 'clear orange'
_exptl_crystal_density_diffrn 1.493
_exptl_crystal_density_method 'not measured'
_exptl_crystal_description prismatic
_exptl_crystal_F_000 416
_exptl_crystal_size_max 0.250
_exptl_crystal_size_mid 0.180
_exptl_crystal_size_min 0.140
_refine_diff_density_max 0.479
_refine_diff_density_min -0.443
_refine_ls_extinction_method none
_refine_ls_goodness_of_fit_ref 1.006
_refine_ls_hydrogen_treatment refxyz
_refine_ls_matrix_type full
_refine_ls_number_parameters 201
_refine_ls_number_reflns 3302
_refine_ls_number_restraints 0
_refine_ls_restrained_S_all 1.006
_refine_ls_R_factor_all 0.0351
_refine_ls_R_factor_gt 0.0272
_refine_ls_shift/su_max 0.000
_refine_ls_shift/su_mean 0.000
_refine_ls_structure_factor_coef Fsqd
_refine_ls_weighting_details 'calc w=1/[\s^2^(Fo^2^)+(0.0783P)^2^+0.2906P] where P=(Fo^2^+2Fc^2^)/3'
_refine_ls_weighting_scheme calc
_refine_ls_wR_factor_gt 0.0886
_refine_ls_wR_factor_ref 0.1089
_reflns_number_gt 2913
_reflns_number_total 3302
_reflns_threshold_expression >2sigma(I)
_cod_data_source_file c5ce02264a2.cif
_cod_data_source_block C2
_cod_depositor_comments 'Adding full bibliography for 7224002--7224007.cif.'
_cod_database_code 7224003

loop_
_space_group_symop_operation_xyz
'x, y, z'
'-x, -y, -z'

loop_
_atom_site_type_symbol
_atom_site_label
_atom_site_fract_x
_atom_site_fract_y
_atom_site_fract_z
_atom_site_U_iso_or_equiv
_atom_site_adp_type
_atom_site_calc_flag
_atom_site_refinement_flags
_atom_site_occupancy
C C1 0.3453(3) 0.8656(3) 0.5715(2) 0.0458(5) Uani d . 1
C C2 0.2245(4) 1.0069(4) 0.5433(3) 0.0686(8) Uani d . 1
H H2A 0.1274 0.9835 0.5347 0.103 Uiso calc R 1
H H2B 0.2539 1.0854 0.4672 0.103 Uiso calc R 1
H H2C 0.2151 1.0423 0.6099 0.103 Uiso calc R 1
C C3 1.0003(3) 0.5744(3) 0.7459(2) 0.0512(6) Uani d . 1
C C4 1.1469(4) 0.5558(5) 0.8045(4) 0.0858(11) Uani d . 1
H H4A 1.233 0.5412 0.7498 0.129 Uiso calc R 1
H H4B 1.153 0.4684 0.8818 0.129 Uiso calc R 1
H H4C 1.1491 0.646 0.8196 0.129 Uiso calc R 1
C C5 0.5782(4) 0.3163(3) 0.9435(2) 0.0632(8) Uani d . 1
H H5 0.6106 0.3722 0.9817 0.076 Uiso calc R 1
C C6 0.5593(4) 0.1683(3) 1.0152(2) 0.0635(8) Uani d . 1
H H6 0.5805 0.1263 1.099 0.076 Uiso calc R 1
C C7 0.5088(3) 0.0813(3) 0.9632(2) 0.0443(5) Uani d . 1
C C8 0.4786(3) 0.1535(3) 0.8378(2) 0.0531(6) Uani d . 1
H H8 0.4422 0.1019 0.7977 0.064 Uiso calc R 1
C C9 0.5028(3) 0.3016(3) 0.7734(2) 0.0521(6) Uani d . 1
H H9 0.4826 0.3467 0.6894 0.062 Uiso calc R 1
C C10 0.9194(6) 0.1993(4) 0.7319(4) 0.1003(15) Uani d . 1
H H10 0.9228 0.2976 0.6726 0.12 Uiso calc R 1
C C11 0.9759(6) 0.1624(4) 0.8459(4) 0.0977(15) Uani d . 1
H H11 1.0164 0.2347 0.861 0.117 Uiso calc R 1
C C12 0.9730(3) 0.0211(3) 0.9372(2) 0.0501(6) Uani d . 1
C C13 0.9120(5) -0.0775(4) 0.9050(3) 0.0798(10) Uani d . 1
H H13 0.9076 -0.1768 0.9621 0.096 Uiso calc R 1
C C14 0.8577(5) -0.0297(4) 0.7887(3) 0.0856(11) Uani d . 1
H H14 0.8151 -0.0986 0.7705 0.103 Uiso calc R 1
Cl Cl1 0.70136(7) 0.56417(7) 0.51926(5) 0.05107(18) Uani d . 1
Cu Cu1 0.62817(3) 0.59365(3) 0.71488(3) 0.04901(14) Uani d . 1
N N1 0.3517(3) 0.7864(3) 0.5040(2) 0.0569(6) Uani d . 1
H H1NA 0.2883 0.8155 0.4459 0.068 Uiso calc R 1
H H1NB 0.4193 0.7047 0.5173 0.068 Uiso calc R 1
N N2 1.0114(3) 0.5828(3) 0.6314(2) 0.0669(7) Uani d . 1
H H2NB 1.1004 0.5776 0.5933 0.08 Uiso calc R 1
H H2NA 0.9296 0.5935 0.5941 0.08 Uiso calc R 1
N N3 0.5531(3) 0.3849(2) 0.82279(19) 0.0474(5) Uani d . 1
N N4 0.8619(3) 0.1070(3) 0.7010(2) 0.0675(7) Uani d . 1
S S1 0.46404(8) 0.81691(8) 0.68705(6) 0.05276(19) Uani d . 1
S S2 0.83159(8) 0.58287(9) 0.82570(6) 0.0569(2) Uani d . 1

loop_
_atom_site_aniso_label
_atom_site_aniso_U_11
_atom_site_aniso_U_22
_atom_site_aniso_U_33
_atom_site_aniso_U_12
_atom_site_aniso_U_13
_atom_site_aniso_U_23
C1 0.0482(13) 0.0432(13) 0.0427(13) -0.0082(10) -0.0017(10) -0.0131(10)
C2 0.0633(17) 0.0624(18) 0.078(2) 0.0069(14) -0.0097(15) -0.0310(16)
C3 0.0543(14) 0.0465(13) 0.0505(15) -0.0137(11) -0.0075(11) -0.0126(11)
C4 0.0539(18) 0.119(3) 0.076(2) -0.0243(18) -0.0118(15) -0.021(2)
C5 0.104(2) 0.0573(16) 0.0389(13) -0.0298(16) -0.0053(14) -0.0207(12)
C6 0.107(2) 0.0567(16) 0.0320(12) -0.0271(16) -0.0067(13) -0.0147(12)
C7 0.0562(14) 0.0465(13) 0.0326(11) -0.0111(10) -0.0003(10) -0.0170(10)
C8 0.0723(17) 0.0519(14) 0.0391(13) -0.0162(12) -0.0121(11) -0.0164(11)
C9 0.0669(16) 0.0516(14) 0.0366(12) -0.0137(12) -0.0124(11) -0.0113(11)
C10 0.169(4) 0.0464(17) 0.079(2) -0.010(2) -0.067(3) -0.0038(16)
C11 0.171(4) 0.0407(16) 0.081(2) -0.017(2) -0.068(3) -0.0050(15)
C12 0.0536(13) 0.0411(13) 0.0542(15) 0.0043(10) -0.0114(11) -0.0202(11)
C13 0.123(3) 0.0640(19) 0.0551(18) -0.0356(19) -0.0132(18) -0.0140(15)
C14 0.123(3) 0.081(2) 0.065(2) -0.034(2) -0.022(2) -0.0273(18)
Cl1 0.0584(4) 0.0582(4) 0.0386(3) -0.0031(3) -0.0074(3) -0.0225(3)
Cu1 0.0562(2) 0.0488(2) 0.0415(2) -0.00824(14) -0.00815(14) -0.01541(15)
N1 0.0698(14) 0.0548(13) 0.0500(12) 0.0032(11) -0.0221(11) -0.0251(10)
N2 0.0553(14) 0.0879(18) 0.0651(16) -0.0173(13) 0.0034(11) -0.0367(14)
N3 0.0576(12) 0.0479(11) 0.0367(10) -0.0121(9) -0.0034(8) -0.0146(9)
N4 0.0804(17) 0.0619(15) 0.0599(15) 0.0066(12) -0.0243(13) -0.0259(13)
S1 0.0636(4) 0.0543(4) 0.0478(4) -0.0018(3) -0.0121(3) -0.0285(3)
S2 0.0530(4) 0.0778(5) 0.0465(4) -0.0177(3) -0.0053(3) -0.0268(3)

loop_
_atom_type_symbol
_atom_type_description
_atom_type_scat_dispersion_real
_atom_type_scat_dispersion_imag
_atom_type_scat_source
C C 0.0033 0.0016 'International Tables Vol C Tables 4.2.6.8 and 6.1.1.4'
H H 0.0000 0.0000 'International Tables Vol C Tables 4.2.6.8 and 6.1.1.4'
N N 0.0061 0.0033 'International Tables Vol C Tables 4.2.6.8 and 6.1.1.4'
S S 0.1246 0.1234 'International Tables Vol C Tables 4.2.6.8 and 6.1.1.4'
Cl Cl 0.1484 0.1585 'International Tables Vol C Tables 4.2.6.8 and 6.1.1.4'
Cu Cu 0.3201 1.2651 'International Tables Vol C Tables 4.2.6.8 and 6.1.1.4'

loop_
_geom_angle_atom_site_label_1
_geom_angle_atom_site_label_2
_geom_angle_atom_site_label_3
_geom_angle_site_symmetry_3
_geom_angle
N1 C1 C2 . 117.2(2)
N1 C1 S1 . 123.1(2)
C2 C1 S1 . 119.7(2)
C1 C2 H2A . 109.5
C1 C2 H2B . 109.5
H2A C2 H2B . 109.5
C1 C2 H2C . 109.5
H2A C2 H2C . 109.5
H2B C2 H2C . 109.5
N2 C3 C4 . 117.0(3)
N2 C3 S2 . 122.7(2)
C4 C3 S2 . 120.3(2)
C3 C4 H4A . 109.5
C3 C4 H4B . 109.5
H4A C4 H4B . 109.5
C3 C4 H4C . 109.5
H4A C4 H4C . 109.5
H4B C4 H4C . 109.5
N3 C5 C6 . 124.1(3)
N3 C5 H5 . 117.9
C6 C5 H5 . 117.9
C5 C6 C7 . 120.1(2)
C5 C6 H6 . 119.9
C7 C6 H6 . 119.9
C6 C7 C8 . 116.1(2)
C6 C7 C7 2_657 121.8(3)
C8 C7 C7 2_657 122.1(3)
C9 C8 C7 . 119.5(2)
C9 C8 H8 . 120.2
C7 C8 H8 . 120.2
N3 C9 C8 . 124.5(2)
N3 C9 H9 . 117.7
C8 C9 H9 . 117.7
N4 C10 C11 . 124.6(3)
N4 C10 H10 . 117.7
C11 C10 H10 . 117.7
C12 C11 C10 . 120.7(3)
C12 C11 H11 . 119.7
C10 C11 H11 . 119.7
C11 C12 C13 . 115.0(3)
C11 C12 C12 2_757 122.3(3)
C13 C12 C12 2_757 122.7(3)
C14 C13 C12 . 120.0(3)
C14 C13 H13 . 120.0
C12 C13 H13 . 120.0
N4 C14 C13 . 124.3(3)
N4 C14 H14 . 117.8
C13 C14 H14 . 117.8
N3 Cu1 S1 . 119.39(6)
N3 Cu1 S2 . 101.71(6)
S1 Cu1 S2 . 108.02(3)
N3 Cu1 Cl1 . 101.30(6)
S1 Cu1 Cl1 . 111.27(2)
S2 Cu1 Cl1 . 115.08(3)
C1 N1 H1NA . 120.0
C1 N1 H1NB . 120.0
H1NA N1 H1NB . 120.0
C3 N2 H2NB . 120.0
C3 N2 H2NA . 120.0
H2NB N2 H2NA . 120.0
C5 N3 C9 . 115.6(2)
C5 N3 Cu1 . 120.68(18)
C9 N3 Cu1 . 122.82(17)
C10 N4 C14 . 115.3(3)
C1 S1 Cu1 . 112.32(9)
C3 S2 Cu1 . 112.03(10)

loop_
_geom_bond_atom_site_label_1
_geom_bond_atom_site_label_2
_geom_bond_site_symmetry_2
_geom_bond_distance
C1 N1 . 1.295(3)
C1 C2 . 1.501(4)
C1 S1 . 1.677(3)
C2 H2A . 0.96
C2 H2B . 0.96
C2 H2C . 0.96
C3 N2 . 1.307(4)
C3 C4 . 1.491(4)
C3 S2 . 1.668(3)
C4 H4A . 0.96
C4 H4B . 0.96
C4 H4C . 0.96
C5 N3 . 1.329(3)
C5 C6 . 1.372(4)
C5 H5 . 0.93
C6 C7 . 1.382(4)
C6 H6 . 0.93
C7 C8 . 1.389(3)
C7 C7 2_657 1.490(5)
C8 C9 . 1.372(4)
C8 H8 . 0.93
C9 N3 . 1.330(3)
C9 H9 . 0.93
C10 N4 . 1.294(5)
C10 C11 . 1.373(5)
C10 H10 . 0.93
C11 C12 . 1.360(4)
C11 H11 . 0.93
C12 C13 . 1.375(4)
C12 C12 2_757 1.480(5)
C13 C14 . 1.372(5)
C13 H13 . 0.93
C14 N4 . 1.315(4)
C14 H14 . 0.93
Cl1 Cu1 . 2.4215(6)
Cu1 N3 . 2.099(2)
Cu1 S1 . 2.2711(7)
Cu1 S2 . 2.3140(7)
N1 H1NA . 0.86
N1 H1NB . 0.86
N2 H2NB . 0.86
N2 H2NA . 0.86
